data_7248511
loop_
_publ_author_name
'Myers, Shea D.'
'Marr, Zoe Y.'
'Sency, Jade A.'
'Mitchell, Travis B.'
'Benedict, Jason B.'
'Patel, Dinesh G.'

_publ_section_title
;
 Crystallographic, spectroscopic, and computational characterization of a
 diiodonaphthoquinone diarylethene photochrome: halogen bonding and
 photocrystallography
;
_journal_issue 19
_journal_name_full CrystEngComm
_journal_page_first 2510
_journal_page_last 2517
_journal_paper_doi 10.1039/D4CE00112E
_journal_volume 26
_journal_year 2024
_chemical_absolute_configuration unk
_chemical_formula_moiety 'C20 H12 I2 O2 S2'
_chemical_formula_sum 'C20 H12 I2 O2 S2'
_chemical_formula_weight 602.22
_chemical_properties_physical Light-sensitive
_space_group_crystal_system monoclinic
_space_group_IT_number 4
_space_group_name_Hall 'P 2yb'
_space_group_name_H-M_alt 'P 1 21 1'
_atom_sites_solution_hydrogens geom
_atom_sites_solution_primary dual
_audit_creation_date 2024-01-25
_audit_creation_method
;
Olex2 1.5
(compiled 2023.08.24 svn.re1ec1418 for OlexSys, GUI svn.r6817)
;
_audit_update_record
;
2024-01-31 deposited with the CCDC.	2024-04-16 downloaded from the CCDC.
;
_cell_angle_alpha 90
_cell_angle_beta 117.024(2)
_cell_angle_gamma 90
_cell_formula_units_Z 2
_cell_length_a 11.9319(10)
_cell_length_b 7.4644(6)
_cell_length_c 12.4586(10)
_cell_measurement_reflns_used 5898
_cell_measurement_temperature 296.15
_cell_measurement_theta_max 28.64
_cell_measurement_theta_min 3.20
_cell_volume 988.47(14)
_computing_cell_refinement 'SAINT V8.40B (?, 2016)'
_computing_data_reduction 'SAINT V8.40B (?, 2016)'
_computing_molecular_graphics 'Olex2 1.5 (Dolomanov et al., 2009)'
_computing_publication_material 'Olex2 1.5 (Dolomanov et al., 2009)'
_computing_structure_refinement 'SHELXL 2018/3 (Sheldrick, 2015)'
_computing_structure_solution 'SHELXT 2018/2 (Sheldrick, 2018)'
_diffrn_ambient_temperature 298
_diffrn_measured_fraction_theta_full 1.000
_diffrn_measured_fraction_theta_max 0.992
_diffrn_measurement_device_type 'Bruker APEX-II CCD'
_diffrn_measurement_method '\f and \w scans'
_diffrn_radiation_type MoK\a
_diffrn_radiation_wavelength 0.71073
_diffrn_reflns_av_R_equivalents 0.0517
_diffrn_reflns_av_unetI/netI 0.0602
_diffrn_reflns_Laue_measured_fraction_full 1.000
_diffrn_reflns_Laue_measured_fraction_max 0.992
_diffrn_reflns_limit_h_max 18
_diffrn_reflns_limit_h_min -18
_diffrn_reflns_limit_k_max 11
_diffrn_reflns_limit_k_min -11
_diffrn_reflns_limit_l_max 19
_diffrn_reflns_limit_l_min -19
_diffrn_reflns_number 26911
_diffrn_reflns_point_group_measured_fraction_full 1.000
_diffrn_reflns_point_group_measured_fraction_max 0.989
_diffrn_reflns_theta_full 25.242
_diffrn_reflns_theta_max 33.655
_diffrn_reflns_theta_min 1.835
_exptl_absorpt_coefficient_mu 3.405
_exptl_absorpt_correction_T_max 0.7466
_exptl_absorpt_correction_T_min 0.6247
_exptl_absorpt_correction_type multi-scan
_exptl_absorpt_process_details
;
SADABS-2016/2 (Bruker,2016/2) was used for absorption correction.
wR2(int) was 0.1645 before and 0.0683 after correction.
The Ratio of minimum to maximum transmission is 0.8367.
The \l/2 correction factor is Not present.
;
_exptl_crystal_colour 'dark violet'
_exptl_crystal_colour_modifier dark
_exptl_crystal_colour_primary violet
_exptl_crystal_density_diffrn 2.023
_exptl_crystal_description block
_exptl_crystal_F_000 572
_exptl_crystal_size_max 0.5
_exptl_crystal_size_mid 0.25
_exptl_crystal_size_min 0.15
_refine_diff_density_max 1.903
_refine_diff_density_min -1.460
_refine_diff_density_rms 0.122
_refine_ls_abs_structure_details
;
 Refined as an inversion twin.
;
_refine_ls_abs_structure_Flack 0.47(6)
_refine_ls_extinction_method none
_refine_ls_goodness_of_fit_ref 1.106
_refine_ls_hydrogen_treatment constr
_refine_ls_matrix_type full
_refine_ls_number_parameters 238
_refine_ls_number_reflns 7775
_refine_ls_number_restraints 1
_refine_ls_restrained_S_all 1.105
_refine_ls_R_factor_all 0.0768
_refine_ls_R_factor_gt 0.0432
_refine_ls_shift/su_max 0.000
_refine_ls_shift/su_mean 0.000
_refine_ls_structure_factor_coef Fsqd
_refine_ls_weighting_details 'w=1/[\s^2^(Fo^2^)+(0.0472P)^2^+0.0228P] where P=(Fo^2^+2Fc^2^)/3'
_refine_ls_weighting_scheme calc
_refine_ls_wR_factor_gt 0.1184
_refine_ls_wR_factor_ref 0.1317
_reflns_Friedel_coverage 0.873
_reflns_Friedel_fraction_full 1.000
_reflns_Friedel_fraction_max 0.985
_reflns_number_gt 4783
_reflns_number_total 7775
_reflns_threshold_expression 'I > 2\s(I)'
_cod_data_source_file d4ce00112e2.cif
_cod_data_source_block postsadsolve
_cod_depositor_comments 'Adding full bibliography for 7248510--7248511.cif.'
_cod_database_code 7248511
_shelx_shelxl_version_number 2018/3
_shelx_space_group_comment
;
The symmetry employed for this shelxl refinement is uniquely defined
by the following loop, which should always be used as a source of
symmetry information in preference to the above space-group names.
They are only intended as comments.
;
_shelx_estimated_absorpt_t_max 0.629
_shelx_estimated_absorpt_t_min 0.281
_olex2_refinement_description
;
1. Twinned data refinement
 Scales: 0.53353
 0.46647
2.a Aromatic/amide H refined with riding coordinates:
 C10(H10), C2(H2), C7(H7), C8(H8), C9(H9), C15(H15)
2.b Idealised Me refined as rotating group:
 C18(H18A,H18B,H18C), C20(H20A,H20B,H20C)
;
_olex2_submission_special_instructions 'No special instructions were received'

loop_
_space_group_symop_operation_xyz
'x, y, z'
'-x, y+1/2, -z'

loop_
_atom_site_label
_atom_site_type_symbol
_atom_site_fract_x
_atom_site_fract_y
_atom_site_fract_z
_atom_site_U_iso_or_equiv
_atom_site_adp_type
_atom_site_occupancy
_atom_site_site_symmetry_order
_atom_site_calc_flag
_atom_site_refinement_flags_posn
_atom_site_refinement_flags_adp
_atom_site_refinement_flags_occupancy
_atom_site_disorder_assembly
_atom_site_disorder_group
I1 I 0.21110(3) 0.48636(13) 0.39444(4) 0.04811(13) Uani 1 1 d . . . . .
I2 I 0.74713(4) 0.4878(2) -0.03234(4) 0.07180(19) Uani 1 1 d . . . . .
S1 S 0.36504(12) 0.4824(11) 0.23365(14) 0.0574(5) Uani 1 1 d . . . . .
S2 S 0.55317(15) 0.4867(12) 0.08537(13) 0.0729(7) Uani 1 1 d . . . . .
O1 O 0.7150(4) 0.497(3) 0.6872(4) 0.0659(19) Uani 1 1 d . . . . .
C1 C 0.3753(5) 0.489(3) 0.3770(5) 0.0481(14) Uani 1 1 d . . . . .
O2 O 1.0009(4) 0.460(3) 0.4535(4) 0.087(4) Uani 1 1 d . . . . .
C11 C 0.9896(5) 0.472(3) 0.6367(5) 0.0397(19) Uani 1 1 d . . . . .
C13 C 0.7953(4) 0.484(3) 0.4348(4) 0.0373(11) Uani 1 1 d . . . . .
C5 C 0.7769(5) 0.479(3) 0.6320(5) 0.0381(14) Uani 1 1 d . . . . .
C6 C 0.9166(5) 0.469(2) 0.6969(5) 0.037(2) Uani 1 1 d . . . . .
C3 C 0.5899(5) 0.488(3) 0.4333(5) 0.0487(17) Uani 1 1 d . . . . .
C4 C 0.7175(4) 0.487(3) 0.4979(4) 0.0359(12) Uani 1 1 d . . . . .
C10 C 1.1210(6) 0.476(5) 0.7041(7) 0.071(3) Uani 1 1 d . . . . .
H10 H 1.170861 0.474342 0.664466 0.085 Uiso 1 1 calc R U . . .
C2 C 0.4930(5) 0.493(3) 0.4693(5) 0.0479(16) Uani 1 1 d . . . . .
H2 H 0.509070 0.499050 0.549623 0.057 Uiso 1 1 calc R U . . .
C12 C 0.9342(5) 0.468(3) 0.5031(5) 0.043(3) Uani 1 1 d . . . . .
C14 C 0.7416(5) 0.488(4) 0.3125(5) 0.0536(18) Uani 1 1 d . . . . .
C7 C 0.9744(7) 0.482(4) 0.8212(6) 0.071(3) Uani 1 1 d . . . . .
H7 H 0.925630 0.487537 0.861887 0.085 Uiso 1 1 calc R U . . .
C18 C 0.5621(13) 0.2267(17) 0.2727(10) 0.060(4) Uani 1 1 d . . . . .
H18A H 0.484846 0.160179 0.239851 0.091 Uiso 1 1 calc R U . . .
H18B H 0.620770 0.173145 0.347220 0.091 Uiso 1 1 calc R U . . .
H18C H 0.596872 0.225275 0.216646 0.091 Uiso 1 1 calc R U . . .
C8 C 1.1034(7) 0.486(4) 0.8850(7) 0.097(4) Uani 1 1 d . . . . .
H8 H 1.141420 0.491504 0.968698 0.116 Uiso 1 1 calc R U . . .
C9 C 1.1763(7) 0.484(5) 0.8263(6) 0.083(3) Uani 1 1 d . . . . .
H9 H 1.263519 0.486688 0.869895 0.100 Uiso 1 1 calc R U . . .
C16 C 0.7096(6) 0.483(3) 0.1142(5) 0.059(2) Uani 1 1 d . . . . .
C15 C 0.7957(6) 0.481(4) 0.2306(5) 0.0545(19) Uani 1 1 d . . . . .
H15 H 0.881920 0.476548 0.255645 0.065 Uiso 1 1 calc R U . . .
C17 C 0.5359(5) 0.4252(11) 0.2959(6) 0.0411(17) Uani 1 1 d . . . . .
C19 C 0.6007(6) 0.5530(11) 0.2475(6) 0.0404(15) Uani 1 1 d . . . . .
C20 C 0.5733(16) 0.7538(16) 0.2699(15) 0.072(5) Uani 1 1 d . . . . .
H20A H 0.648831 0.823351 0.295675 0.108 Uiso 1 1 calc R U . . .
H20B H 0.545536 0.756507 0.331120 0.108 Uiso 1 1 calc R U . . .
H20C H 0.509069 0.803016 0.196554 0.108 Uiso 1 1 calc R U . . .

loop_
_atom_site_aniso_label
_atom_site_aniso_U_11
_atom_site_aniso_U_22
_atom_site_aniso_U_33
_atom_site_aniso_U_23
_atom_site_aniso_U_13
_atom_site_aniso_U_12
I1 0.02528(17) 0.0628(2) 0.0620(2) 0.0005(6) 0.02487(16) -0.0002(5)
I2 0.0545(3) 0.1310(5) 0.0382(2) 0.0035(8) 0.02833(19) 0.0054(10)
S1 0.0217(6) 0.1052(15) 0.0423(7) -0.008(3) 0.0120(5) -0.005(3)
S2 0.0335(7) 0.153(2) 0.0293(6) -0.010(3) 0.0114(6) -0.012(4)
O1 0.035(2) 0.133(6) 0.0354(19) -0.006(7) 0.0206(17) 0.004(8)
C1 0.027(2) 0.072(4) 0.049(3) -0.009(10) 0.021(2) -0.003(10)
O2 0.0237(19) 0.197(12) 0.042(2) 0.014(6) 0.0165(18) 0.029(6)
C11 0.024(2) 0.057(6) 0.034(2) 0.002(5) 0.0099(19) 0.002(5)
C13 0.0224(19) 0.058(3) 0.032(2) -0.007(8) 0.0126(18) -0.003(8)
C5 0.027(2) 0.059(4) 0.031(2) 0.001(7) 0.0163(18) -0.001(7)
C6 0.028(2) 0.045(6) 0.036(2) 0.001(4) 0.014(2) 0.000(4)
C3 0.025(2) 0.088(5) 0.036(3) 0.027(7) 0.016(2) 0.012(8)
C4 0.026(2) 0.057(3) 0.028(2) -0.008(7) 0.0150(18) -0.013(7)
C10 0.023(2) 0.129(9) 0.052(4) -0.010(12) 0.010(2) -0.001(11)
C2 0.029(2) 0.078(5) 0.044(3) 0.007(9) 0.023(2) 0.009(9)
C12 0.022(2) 0.072(8) 0.035(2) 0.005(5) 0.0127(19) 0.005(5)
C14 0.025(2) 0.105(5) 0.033(2) 0.012(9) 0.015(2) 0.014(9)
C7 0.048(4) 0.128(8) 0.037(3) -0.029(9) 0.019(3) -0.021(11)
C18 0.056(8) 0.069(10) 0.032(5) -0.011(5) 0.000(5) -0.008(6)
C8 0.044(4) 0.190(13) 0.038(4) 0.048(11) 0.002(3) 0.000(13)
C9 0.038(3) 0.153(10) 0.044(4) -0.026(12) 0.005(3) -0.018(13)
C16 0.042(3) 0.109(6) 0.033(3) 0.012(10) 0.022(2) 0.023(10)
C15 0.029(2) 0.103(6) 0.033(2) 0.004(11) 0.015(2) -0.002(11)
C17 0.017(2) 0.066(5) 0.036(3) 0.000(3) 0.009(2) 0.000(2)
C19 0.030(3) 0.060(4) 0.029(3) 0.001(3) 0.011(2) 0.002(3)
C20 0.085(11) 0.038(7) 0.094(11) 0.001(6) 0.041(9) 0.010(6)

loop_
_atom_type_symbol
_atom_type_description
_atom_type_scat_dispersion_real
_atom_type_scat_dispersion_imag
_atom_type_scat_source
C C 0.0033 0.0016 'International Tables Vol C Tables 4.2.6.8 and 6.1.1.4'
H H 0.0000 0.0000 'International Tables Vol C Tables 4.2.6.8 and 6.1.1.4'
I I -0.4742 1.8119 'International Tables Vol C Tables 4.2.6.8 and 6.1.1.4'
O O 0.0106 0.0060 'International Tables Vol C Tables 4.2.6.8 and 6.1.1.4'
S S 0.1246 0.1234 'International Tables Vol C Tables 4.2.6.8 and 6.1.1.4'

loop_
_geom_angle_atom_site_label_1
_geom_angle_atom_site_label_2
_geom_angle_atom_site_label_3
_geom_angle
_geom_angle_site_symmetry_1
_geom_angle_site_symmetry_3
_geom_angle_publ_flag
C1 S1 C17 91.4(3) . . ?
C16 S2 C19 90.6(4) . . ?
S1 C1 I1 118.7(3) . . ?
C2 C1 I1 125.4(4) . . ?
C2 C1 S1 115.9(4) . . ?
C6 C11 C10 119.0(6) . . ?
C6 C11 C12 122.5(5) . . ?
C10 C11 C12 118.6(6) . . ?
C4 C13 C12 120.6(5) . . ?
C14 C13 C4 120.7(4) . . ?
C14 C13 C12 118.7(5) . . ?
O1 C5 C6 120.9(5) . . ?
O1 C5 C4 121.7(6) . . ?
C6 C5 C4 117.1(4) . . ?
C11 C6 C5 122.1(5) . . ?
C11 C6 C7 119.3(6) . . ?
C7 C6 C5 118.0(6) . . ?
C4 C3 C2 131.8(5) . . ?
C4 C3 C17 115.5(7) . . ?
C2 C3 C17 110.9(6) . . ?
C13 C4 C5 120.5(5) . . ?
C3 C4 C13 119.6(4) . . ?
C3 C4 C5 119.8(4) . . ?
C11 C10 H10 119.5 . . ?
C9 C10 C11 120.9(7) . . ?
C9 C10 H10 119.5 . . ?
C1 C2 C3 114.3(5) . . ?
C1 C2 H2 122.9 . . ?
C3 C2 H2 122.9 . . ?
O2 C12 C11 120.7(5) . . ?
O2 C12 C13 122.2(5) . . ?
C13 C12 C11 117.0(5) . . ?
C13 C14 C15 131.4(5) . . ?
C13 C14 C19 115.6(8) . . ?
C15 C14 C19 111.3(7) . . ?
C6 C7 H7 119.8 . . ?
C8 C7 C6 120.4(7) . . ?
C8 C7 H7 119.8 . . ?
H18A C18 H18B 109.5 . . ?
H18A C18 H18C 109.5 . . ?
H18B C18 H18C 109.5 . . ?
C17 C18 H18A 109.5 . . ?
C17 C18 H18B 109.5 . . ?
C17 C18 H18C 109.5 . . ?
C7 C8 H8 119.8 . . ?
C9 C8 C7 120.5(7) . . ?
C9 C8 H8 119.8 . . ?
C10 C9 C8 119.8(7) . . ?
C10 C9 H9 120.1 . . ?
C8 C9 H9 120.1 . . ?
S2 C16 I2 117.5(3) . . ?
C15 C16 I2 125.9(5) . . ?
C15 C16 S2 116.6(4) . . ?
C14 C15 H15 123.3 . . ?
C16 C15 C14 113.4(5) . . ?
C16 C15 H15 123.3 . . ?
C3 C17 S1 102.1(5) . . ?
C18 C17 S1 114.2(6) . . ?
C18 C17 C3 117.2(9) . . ?
C19 C17 S1 110.4(5) . . ?
C19 C17 C3 102.2(7) . . ?
C19 C17 C18 109.9(8) . . ?
C14 C19 S2 101.5(6) . . ?
C14 C19 C20 117.3(12) . . ?
C17 C19 S2 107.5(5) . . ?
C17 C19 C14 102.6(9) . . ?
C17 C19 C20 110.0(8) . . ?
C20 C19 S2 116.6(7) . . ?
C19 C20 H20A 109.5 . . ?
C19 C20 H20B 109.5 . . ?
C19 C20 H20C 109.5 . . ?
H20A C20 H20B 109.5 . . ?
H20A C20 H20C 109.5 . . ?
H20B C20 H20C 109.5 . . ?

loop_
_geom_bond_atom_site_label_1
_geom_bond_atom_site_label_2
_geom_bond_distance
_geom_bond_site_symmetry_2
_geom_bond_publ_flag
I1 C1 2.067(5) . ?
I2 C16 2.068(5) . ?
S1 C1 1.735(6) . ?
S1 C17 1.871(6) . ?
S2 C16 1.733(6) . ?
S2 C19 1.898(7) . ?
O1 C5 1.223(7) . ?
C1 C2 1.352(8) . ?
O2 C12 1.211(7) . ?
C11 C6 1.383(8) . ?
C11 C10 1.402(8) . ?
C11 C12 1.486(8) . ?
C13 C4 1.464(6) . ?
C13 C12 1.484(8) . ?
C13 C14 1.358(7) . ?
C5 C6 1.488(8) . ?
C5 C4 1.491(7) . ?
C6 C7 1.383(8) . ?
C3 C4 1.361(7) . ?
C3 C2 1.418(7) . ?
C3 C17 1.600(11) . ?
C10 H10 0.9300 . ?
C10 C9 1.358(10) . ?
C2 H2 0.9300 . ?
C14 C15 1.436(8) . ?
C14 C19 1.576(11) . ?
C7 H7 0.9300 . ?
C7 C8 1.376(10) . ?
C18 H18A 0.9600 . ?
C18 H18B 0.9600 . ?
C18 H18C 0.9600 . ?
C18 C17 1.569(15) . ?
C8 H8 0.9300 . ?
C8 C9 1.368(11) . ?
C9 H9 0.9300 . ?
C16 C15 1.344(8) . ?
C15 H15 0.9300 . ?
C17 C19 1.515(10) . ?
C19 C20 1.586(14) . ?
C20 H20A 0.9600 . ?
C20 H20B 0.9600 . ?
C20 H20C 0.9600 . ?

loop_
_geom_torsion_atom_site_label_1
_geom_torsion_atom_site_label_2
_geom_torsion_atom_site_label_3
_geom_torsion_atom_site_label_4
_geom_torsion
_geom_torsion_site_symmetry_1
_geom_torsion_site_symmetry_2
_geom_torsion_site_symmetry_3
_geom_torsion_site_symmetry_4
_geom_torsion_publ_flag
I1 C1 C2 C3 178.0(15) . . . . ?
I2 C16 C15 C14 177.0(19) . . . . ?
S1 C1 C2 C3 -1(3) . . . . ?
S1 C17 C19 S2 -75.2(6) . . . . ?
S1 C17 C19 C14 178.2(8) . . . . ?
S1 C17 C19 C20 52.7(8) . . . . ?
S2 C16 C15 C14 -2(3) . . . . ?
O1 C5 C6 C11 -171(2) . . . . ?
O1 C5 C6 C7 -1(3) . . . . ?
O1 C5 C4 C13 173(2) . . . . ?
O1 C5 C4 C3 -10(4) . . . . ?
C1 S1 C17 C3 -19.7(12) . . . . ?
C1 S1 C17 C18 107.9(11) . . . . ?
C1 S1 C17 C19 -127.8(10) . . . . ?
C11 C6 C7 C8 -4(4) . . . . ?
C11 C10 C9 C8 0(5) . . . . ?
C13 C14 C15 C16 178(3) . . . . ?
C13 C14 C19 S2 -168(2) . . . . ?
C13 C14 C19 C17 -56(2) . . . . ?
C13 C14 C19 C20 64(2) . . . . ?
C5 C6 C7 C8 -175(2) . . . . ?
C6 C11 C10 C9 -2(4) . . . . ?
C6 C11 C12 O2 -175(2) . . . . ?
C6 C11 C12 C13 8(3) . . . . ?
C6 C5 C4 C13 0(3) . . . . ?
C6 C5 C4 C3 176.8(17) . . . . ?
C6 C7 C8 C9 2(4) . . . . ?
C3 C17 C19 S2 176.8(6) . . . . ?
C3 C17 C19 C14 70.2(10) . . . . ?
C3 C17 C19 C20 -55.4(9) . . . . ?
C4 C13 C12 O2 178(2) . . . . ?
C4 C13 C12 C11 -5(3) . . . . ?
C4 C13 C14 C15 -178(3) . . . . ?
C4 C13 C14 C19 18(4) . . . . ?
C4 C5 C6 C11 2(3) . . . . ?
C4 C5 C6 C7 173(2) . . . . ?
C4 C3 C2 C1 -179(3) . . . . ?
C4 C3 C17 S1 -170.6(14) . . . . ?
C4 C3 C17 C18 63.8(18) . . . . ?
C4 C3 C17 C19 -56.4(17) . . . . ?
C10 C11 C6 C5 175(2) . . . . ?
C10 C11 C6 C7 4(3) . . . . ?
C10 C11 C12 O2 4(3) . . . . ?
C10 C11 C12 C13 -173(2) . . . . ?
C2 C3 C4 C13 -178.9(19) . . . . ?
C2 C3 C4 C5 4(4) . . . . ?
C2 C3 C17 S1 23.0(15) . . . . ?
C2 C3 C17 C18 -102.6(15) . . . . ?
C2 C3 C17 C19 137.2(13) . . . . ?
C12 C11 C6 C5 -6(3) . . . . ?
C12 C11 C6 C7 -177(2) . . . . ?
C12 C11 C10 C9 179(3) . . . . ?
C12 C13 C4 C5 2(3) . . . . ?
C12 C13 C4 C3 -174.9(18) . . . . ?
C12 C13 C14 C15 -1(5) . . . . ?
C12 C13 C14 C19 -165.2(17) . . . . ?
C14 C13 C4 C5 179(2) . . . . ?
C14 C13 C4 C3 2(4) . . . . ?
C14 C13 C12 O2 1(4) . . . . ?
C14 C13 C12 C11 178(2) . . . . ?
C7 C8 C9 C10 0(5) . . . . ?
C18 C17 C19 S2 51.6(7) . . . . ?
C18 C17 C19 C14 -54.9(10) . . . . ?
C18 C17 C19 C20 179.5(6) . . . . ?
C16 S2 C19 C14 -21.7(14) . . . . ?
C16 S2 C19 C17 -129.1(9) . . . . ?
C16 S2 C19 C20 107.0(11) . . . . ?
C15 C14 C19 S2 25(2) . . . . ?
C15 C14 C19 C17 136.5(19) . . . . ?
C15 C14 C19 C20 -103(2) . . . . ?
C17 S1 C1 I1 -165.4(12) . . . . ?
C17 S1 C1 C2 14(2) . . . . ?
C17 C3 C4 C13 18(3) . . . . ?
C17 C3 C4 C5 -158.5(17) . . . . ?
C17 C3 C2 C1 -15(2) . . . . ?
C19 S2 C16 I2 -163.4(13) . . . . ?
C19 S2 C16 C15 15(2) . . . . ?
C19 C14 C15 C16 -17(3) . . . . ?

loop_
_twin_individual_id
_twin_individual_mass_fraction_refined
1 0.53353
2 0.46647
